data_7242160
loop_
_publ_author_name
'Wang, Ruirui'
'Yao, Binling'
'Bai, Feifei'
'Wang, Wen'
'Li, Licun'
'Ma, Yue'
'Wang, Qinglun'
'Zhao, Bin'
'Zhang, Yuanzhu'

_publ_section_title
;
 A seven-coordinated DyIII single-ion magnet with C2v symmetry constructed
 by a multidentate Schiff-base ligand
;
_journal_issue 8
_journal_name_full CrystEngComm
_journal_page_first 1718
_journal_page_last 1722
_journal_paper_doi 10.1039/D0CE01826K
_journal_volume 23
_journal_year 2021
_chemical_formula_moiety 'C28 H24 Cl3 Dy N2 O5'
_chemical_formula_sum 'C28 H24 Cl3 Dy N2 O5'
_chemical_formula_weight 737.34
_space_group_crystal_system triclinic
_space_group_IT_number 2
_space_group_name_Hall '-P 1'
_space_group_name_H-M_alt 'P -1'
_atom_sites_solution_hydrogens geom
_atom_sites_solution_primary iterative
_audit_creation_date 2020-04-15
_audit_creation_method
;
Olex2 1.2
(compiled 2018.05.29 svn.r3508 for OlexSys, GUI svn.r5506)
;
_audit_update_record
;
2020-10-19 deposited with the CCDC.	2021-01-21 downloaded from the CCDC.
;
_cell_angle_alpha 101.510(3)
_cell_angle_beta 90.312(3)
_cell_angle_gamma 97.846(3)
_cell_formula_units_Z 2
_cell_length_a 8.0382(3)
_cell_length_b 12.2095(4)
_cell_length_c 14.6675(6)
_cell_measurement_reflns_used 13103
_cell_measurement_temperature 293(2)
_cell_measurement_theta_max 33.0500
_cell_measurement_theta_min 1.9970
_cell_volume 1396.56(9)
_computing_cell_refinement 'CrysAlisPro 1.171.39.46 (Rigaku OD, 2018)'
_computing_data_collection 'CrysAlisPro 1.171.39.46 (Rigaku OD, 2018)'
_computing_data_reduction 'CrysAlisPro 1.171.39.46 (Rigaku OD, 2018)'
_computing_molecular_graphics 'Olex2 (Dolomanov et al., 2009)'
_computing_publication_material 'Olex2 (Dolomanov et al., 2009)'
_computing_structure_refinement 'XL (Sheldrick, 2008)'
_computing_structure_solution
;
Superflip (Palatinus & Chapuis, 2007;Palatinus & van der Lee, 2008;
Palatinus et al., 2012)
;
_diffrn_ambient_temperature 293(2)
_diffrn_detector 'CCD plate'
_diffrn_measured_fraction_theta_full 1.000
_diffrn_measured_fraction_theta_max 0.900
_diffrn_measurement_details
;
List of Runs (angles in degrees, time in seconds):

  # Type    Start    End  Width  t~exp~   \w     \q     \k     \f   Frames
#--------------------------------------------------------------------------
  1  \w   -115.00  65.00   0.25    5.00    --  -25.00  45.00   0.00  720
  2  \w   -115.00  65.00   0.25    5.00    --  -25.00  45.00  90.00  720
  3  \w   -115.00  65.00   0.25    5.00    --  -25.00  45.00 180.00  720
;
_diffrn_measurement_device 'abstract diffractometer'
_diffrn_measurement_device_type 'dtrek-CrysAlisPro-abstract goniometer imported rigaku-d*trek images'
_diffrn_measurement_method '\w scans'
_diffrn_orient_matrix_type 'CrysAlisPro convention (1999,Acta A55,543-557)'
_diffrn_orient_matrix_UB_11 -0.0484328000
_diffrn_orient_matrix_UB_12 -0.0119670000
_diffrn_orient_matrix_UB_13 0.0380128000
_diffrn_orient_matrix_UB_21 0.0329329000
_diffrn_orient_matrix_UB_22 0.0536408000
_diffrn_orient_matrix_UB_23 0.0269018000
_diffrn_orient_matrix_UB_31 -0.0671787000
_diffrn_orient_matrix_UB_32 0.0237691000
_diffrn_orient_matrix_UB_33 -0.0164223000
_diffrn_radiation_monochromator graphite
_diffrn_radiation_probe x-ray
_diffrn_radiation_type MoK\a
_diffrn_radiation_wavelength 0.71073
_diffrn_reflns_av_R_equivalents 0.0418
_diffrn_reflns_av_unetI/netI 0.0664
_diffrn_reflns_Laue_measured_fraction_full 1.000
_diffrn_reflns_Laue_measured_fraction_max 0.900
_diffrn_reflns_limit_h_max 11
_diffrn_reflns_limit_h_min -12
_diffrn_reflns_limit_k_max 18
_diffrn_reflns_limit_k_min -17
_diffrn_reflns_limit_l_max 21
_diffrn_reflns_limit_l_min -22
_diffrn_reflns_number 21660
_diffrn_reflns_point_group_measured_fraction_full 1.000
_diffrn_reflns_point_group_measured_fraction_max 0.900
_diffrn_reflns_theta_full 25.242
_diffrn_reflns_theta_max 32.866
_diffrn_reflns_theta_min 1.719
_diffrn_source 'fine-focus sealed X-ray tube'
_diffrn_source_type 'Enhance (Mo) X-ray Source'
_exptl_absorpt_coefficient_mu 3.003
_exptl_absorpt_correction_T_max 1.00000
_exptl_absorpt_correction_T_min 0.84245
_exptl_absorpt_correction_type multi-scan
_exptl_absorpt_process_details
;
CrysAlisPro 1.171.39.46 (Rigaku Oxford Diffraction, 2018)
Empirical absorption correction using spherical harmonics,
 implemented in SCALE3 ABSPACK scaling algorithm.
;
_exptl_crystal_colour yellow
_exptl_crystal_density_diffrn 1.753
_exptl_crystal_description block
_exptl_crystal_F_000 726
_refine_diff_density_max 2.127
_refine_diff_density_min -1.442
_refine_diff_density_rms 0.147
_refine_ls_extinction_method none
_refine_ls_goodness_of_fit_ref 1.033
_refine_ls_hydrogen_treatment constr
_refine_ls_matrix_type full
_refine_ls_number_parameters 354
_refine_ls_number_reflns 9384
_refine_ls_number_restraints 0
_refine_ls_restrained_S_all 1.033
_refine_ls_R_factor_all 0.0628
_refine_ls_R_factor_gt 0.0429
_refine_ls_shift/su_max 0.001
_refine_ls_shift/su_mean 0.000
_refine_ls_structure_factor_coef Fsqd
_refine_ls_weighting_details 'w=1/[\s^2^(Fo^2^)+(0.0363P)^2^] where P=(Fo^2^+2Fc^2^)/3'
_refine_ls_weighting_scheme calc
_refine_ls_wR_factor_gt 0.0811
_refine_ls_wR_factor_ref 0.0872
_reflns_Friedel_coverage 0.000
_reflns_number_gt 7459
_reflns_number_total 9384
_reflns_threshold_expression 'I > 2\s(I)'
_cod_data_source_file d0ce01826k2.cif
_cod_data_source_block r20200101d
_cod_depositor_comments 'Adding full bibliography for 7242160--7242161.cif.'
_cod_original_cell_volume 1396.57(9)
_cod_database_code 7242160
_shelx_shelxl_version_number 2014/7
_shelx_space_group_comment
;
The symmetry employed for this shelxl refinement is uniquely defined
by the following loop, which should always be used as a source of
symmetry information in preference to the above space-group names.
They are only intended as comments.
;
_reflns_odcompleteness_completeness 90.05
_reflns_odcompleteness_iscentric 1
_reflns_odcompleteness_theta 32.79
_olex2_refinement_description
;
1. Fixed Uiso
 At 1.2 times of:
  All C(H) groups, All N(H) groups
 At 1.5 times of:
  All C(H,H,H) groups
2.a Aromatic/amide H refined with riding coordinates:
 N10(H10), N9(H9), C10(H10a), C15(H15), C19(H19), C23(H23), C25(H25), C30(H30),
  C42(H42), C44(H44), C46(H46), C52(H52), C53(H53), C55(H55), C59(H59),
 C61(H61), C64(H64), C67(H67)
2.b Idealised Me refined as rotating group:
 C49(H49a,H49b,H49c), C65(H65a,H65b,H65c)
;
_olex2_submission_special_instructions 'No special instructions were received'
_oxdiff_exptl_absorpt_empirical_details
;
Empirical correction (ABSPACK) includes:
- Absorption correction using spherical harmonics
- Frame scaling
- Detector area scaling
;
_oxdiff_exptl_absorpt_empirical_full_max 1.198
_oxdiff_exptl_absorpt_empirical_full_min 0.804

loop_
_space_group_symop_operation_xyz
'x, y, z'
'-x, -y, -z'

loop_
_atom_site_label
_atom_site_type_symbol
_atom_site_fract_x
_atom_site_fract_y
_atom_site_fract_z
_atom_site_U_iso_or_equiv
_atom_site_adp_type
_atom_site_occupancy
_atom_site_site_symmetry_order
_atom_site_calc_flag
_atom_site_refinement_flags_posn
_atom_site_refinement_flags_adp
_atom_site_refinement_flags_occupancy
_atom_site_disorder_assembly
_atom_site_disorder_group
Dy1 Dy 0.27390(2) 0.21608(2) 0.28121(2) 0.02298(5) Uani 1 1 d . . . . .
Cl7 Cl 0.25573(14) 0.42841(7) 0.35309(7) 0.0382(2) Uani 1 1 d . . . . .
Cl8 Cl -0.04540(12) 0.17165(9) 0.31983(6) 0.0372(2) Uani 1 1 d . . . . .
O2 O 0.2356(3) 0.06775(19) 0.15837(15) 0.0255(5) Uani 1 1 d . . . . .
O4 O 0.2946(3) 0.06995(19) 0.35789(16) 0.0269(5) Uani 1 1 d . . . . .
O11 O 0.1296(3) -0.22275(19) 0.21489(16) 0.0277(5) Uani 1 1 d . . . . .
O3 O 0.1320(3) 0.2549(2) 0.13903(16) 0.0277(5) Uani 1 1 d . . . . .
C68 C 0.1531(4) 0.1796(3) 0.0572(2) 0.0239(7) Uani 1 1 d . . . . .
O5 O 0.4905(3) 0.2586(2) 0.41100(18) 0.0329(6) Uani 1 1 d . . . . .
N10 N 0.1349(3) -0.1211(2) 0.39733(19) 0.0223(6) Uani 1 1 d . . . . .
H10 H 0.1667 -0.0830 0.3555 0.027 Uiso 1 1 calc R . . . .
N9 N 0.2992(3) -0.1320(2) 0.08696(19) 0.0232(6) Uani 1 1 d . . . . .
H9 H 0.2730 -0.0837 0.1339 0.028 Uiso 1 1 calc R . . . .
C2 C 0.3433(4) -0.2346(3) 0.1058(2) 0.0242(7) Uani 1 1 d . . . . .
C4 C 0.2130(4) 0.0809(3) 0.0732(2) 0.0216(7) Uani 1 1 d . . . . .
C8 C 0.2564(4) -0.2811(3) 0.1739(2) 0.0235(7) Uani 1 1 d . . . . .
C10 C 0.3010(4) -0.3770(3) 0.1987(3) 0.0284(8) Uani 1 1 d . . . . .
H10A H 0.2450 -0.4071 0.2454 0.034 Uiso 1 1 calc R . . . .
C13 C 0.0305(4) -0.2258(3) 0.3674(2) 0.0223(7) Uani 1 1 d . . . . .
C15 C 0.2947(4) -0.1040(3) 0.0060(2) 0.0240(7) Uani 1 1 d . . . . .
H15 H 0.3255 -0.1534 -0.0459 0.029 Uiso 1 1 calc R . . . .
C17 C 0.2445(4) -0.0008(3) -0.0057(2) 0.0235(7) Uani 1 1 d . . . . .
C19 C 0.1541(5) 0.1121(3) -0.1086(2) 0.0312(8) Uani 1 1 d . . . . .
H19 H 0.1333 0.1228 -0.1684 0.037 Uiso 1 1 calc R . . . .
C22 C 0.3418(4) 0.0956(3) 0.4455(2) 0.0224(7) Uani 1 1 d . . . . .
C23 C 0.1224(4) 0.1942(3) -0.0314(2) 0.0277(7) Uani 1 1 d . . . . .
H23 H 0.0803 0.2587 -0.0404 0.033 Uiso 1 1 calc R . . . .
C25 C 0.1866(4) -0.0779(3) 0.4824(2) 0.0251(7) Uani 1 1 d . . . . .
H25 H 0.1542 -0.1189 0.5280 0.030 Uiso 1 1 calc R . . . .
C30 C -0.0656(4) -0.2802(3) 0.4284(2) 0.0279(8) Uani 1 1 d . . . . .
H30 H -0.0609 -0.2491 0.4918 0.034 Uiso 1 1 calc R . . . .
C36 C 0.4494(4) 0.1986(3) 0.4807(2) 0.0245(7) Uani 1 1 d . . . . .
C40 C 0.0256(4) -0.2758(3) 0.2738(2) 0.0251(7) Uani 1 1 d . . . . .
C42 C 0.4706(5) -0.2855(3) 0.0600(3) 0.0319(8) Uani 1 1 d . . . . .
H42 H 0.5263 -0.2555 0.0132 0.038 Uiso 1 1 calc R . . . .
C44 C 0.4310(5) -0.4281(3) 0.1527(3) 0.0373(9) Uani 1 1 d . . . . .
H44 H 0.4608 -0.4932 0.1683 0.045 Uiso 1 1 calc R . . . .
C46 C 0.5153(5) -0.3826(3) 0.0845(3) 0.0393(10) Uani 1 1 d . . . . .
H46 H 0.6023 -0.4167 0.0547 0.047 Uiso 1 1 calc R . . . .
C48 C 0.2891(4) 0.0273(3) 0.5104(2) 0.0252(7) Uani 1 1 d . . . . .
C49 C 0.0335(5) 0.3429(3) 0.1346(3) 0.0400(10) Uani 1 1 d . . . . .
H49A H 0.0170 0.3828 0.1965 0.060 Uiso 1 1 calc GR . . . .
H49B H -0.0736 0.3107 0.1048 0.060 Uiso 1 1 calc GR . . . .
H49C H 0.0909 0.3943 0.0996 0.060 Uiso 1 1 calc GR . . . .
C52 C -0.1677(5) -0.3803(3) 0.3941(3) 0.0338(8) Uani 1 1 d . . . . .
H52 H -0.2299 -0.4173 0.4351 0.041 Uiso 1 1 calc R . . . .
C53 C 0.4974(5) 0.2322(3) 0.5723(3) 0.0312(8) Uani 1 1 d . . . . .
H53 H 0.5665 0.3003 0.5929 0.037 Uiso 1 1 calc R . . . .
C55 C -0.0827(5) -0.3740(3) 0.2394(3) 0.0318(8) Uani 1 1 d . . . . .
H55 H -0.0901 -0.4042 0.1759 0.038 Uiso 1 1 calc R . . . .
C59 C 0.2152(4) 0.0171(3) -0.0967(2) 0.0290(8) Uani 1 1 d . . . . .
H59 H 0.2377 -0.0360 -0.1483 0.035 Uiso 1 1 calc R . . . .
C61 C 0.4420(5) 0.1635(3) 0.6360(3) 0.0331(8) Uani 1 1 d . . . . .
H61 H 0.4742 0.1866 0.6986 0.040 Uiso 1 1 calc R . . . .
C64 C 0.3418(5) 0.0638(3) 0.6059(3) 0.0322(8) Uani 1 1 d . . . . .
H64 H 0.3071 0.0185 0.6482 0.039 Uiso 1 1 calc R . . . .
C65 C 0.6221(6) 0.3533(3) 0.4328(3) 0.0418(10) Uani 1 1 d . . . . .
H65A H 0.6505 0.3812 0.3773 0.063 Uiso 1 1 calc GR . . . .
H65B H 0.7194 0.3298 0.4573 0.063 Uiso 1 1 calc GR . . . .
H65C H 0.5842 0.4119 0.4783 0.063 Uiso 1 1 calc GR . . . .
C67 C -0.1794(5) -0.4270(3) 0.2995(3) 0.0370(9) Uani 1 1 d . . . . .
H67 H -0.2518 -0.4932 0.2769 0.044 Uiso 1 1 calc R . . . .
Cl6 Cl 0.54406(12) 0.27732(9) 0.18908(7) 0.0389(2) Uani 1 1 d . . . . .

loop_
_atom_site_aniso_label
_atom_site_aniso_U_11
_atom_site_aniso_U_22
_atom_site_aniso_U_33
_atom_site_aniso_U_23
_atom_site_aniso_U_13
_atom_site_aniso_U_12
Dy1 0.03701(10) 0.01582(8) 0.01606(8) 0.00326(5) 0.00174(6) 0.00350(6)
Cl7 0.0641(7) 0.0197(4) 0.0304(5) 0.0017(4) 0.0006(4) 0.0101(4)
Cl8 0.0405(5) 0.0444(6) 0.0263(5) 0.0097(4) 0.0069(4) 0.0008(4)
O2 0.0427(14) 0.0199(12) 0.0140(11) 0.0030(9) -0.0015(10) 0.0056(10)
O4 0.0414(15) 0.0170(11) 0.0211(12) 0.0047(9) -0.0062(11) -0.0006(10)
O11 0.0401(15) 0.0209(12) 0.0237(12) 0.0067(10) 0.0098(11) 0.0060(10)
O3 0.0392(14) 0.0238(12) 0.0226(12) 0.0078(10) 0.0044(11) 0.0090(11)
C68 0.0243(17) 0.0253(17) 0.0217(16) 0.0082(13) 0.0033(13) -0.0024(13)
O5 0.0478(16) 0.0184(12) 0.0302(14) 0.0083(10) -0.0078(12) -0.0086(11)
N10 0.0272(15) 0.0204(13) 0.0208(14) 0.0080(11) 0.0038(11) 0.0030(11)
N9 0.0281(15) 0.0189(13) 0.0209(14) 0.0022(11) 0.0021(11) 0.0000(11)
C2 0.0273(17) 0.0186(16) 0.0243(17) 0.0005(13) -0.0039(14) 0.0001(13)
C4 0.0253(16) 0.0220(16) 0.0171(15) 0.0061(12) 0.0007(13) -0.0014(13)
C8 0.0278(17) 0.0195(16) 0.0210(16) 0.0018(13) -0.0036(13) -0.0007(13)
C10 0.0309(19) 0.0230(17) 0.0311(19) 0.0086(15) -0.0074(15) -0.0013(14)
C13 0.0256(17) 0.0173(15) 0.0246(17) 0.0049(13) 0.0024(13) 0.0046(13)
C15 0.0248(17) 0.0222(16) 0.0212(16) -0.0009(13) 0.0025(13) -0.0028(13)
C17 0.0291(18) 0.0217(16) 0.0174(15) 0.0035(12) 0.0021(13) -0.0039(13)
C19 0.038(2) 0.037(2) 0.0180(17) 0.0101(15) -0.0010(15) -0.0028(16)
C22 0.0294(17) 0.0174(15) 0.0217(16) 0.0053(12) -0.0015(14) 0.0061(13)
C23 0.0268(18) 0.0298(19) 0.0274(18) 0.0120(15) -0.0045(14) -0.0017(14)
C25 0.0298(18) 0.0272(18) 0.0202(16) 0.0091(14) 0.0025(14) 0.0036(14)
C30 0.0348(19) 0.0240(17) 0.0241(17) 0.0039(14) 0.0069(15) 0.0022(14)
C36 0.0307(18) 0.0203(16) 0.0221(17) 0.0031(13) -0.0022(14) 0.0044(14)
C40 0.0337(19) 0.0185(16) 0.0244(17) 0.0075(13) 0.0051(14) 0.0033(14)
C42 0.0289(19) 0.0300(19) 0.035(2) 0.0030(16) 0.0020(16) 0.0026(15)
C44 0.040(2) 0.0214(18) 0.051(3) 0.0074(17) -0.0057(19) 0.0081(16)
C46 0.035(2) 0.030(2) 0.053(3) 0.0038(18) 0.0065(19) 0.0106(17)
C48 0.0258(17) 0.0257(17) 0.0238(17) 0.0053(14) -0.0029(14) 0.0022(14)
C49 0.044(2) 0.028(2) 0.049(3) 0.0050(18) -0.009(2) 0.0129(18)
C52 0.039(2) 0.0262(19) 0.035(2) 0.0093(16) 0.0092(17) -0.0015(16)
C53 0.033(2) 0.0262(18) 0.030(2) -0.0015(15) -0.0090(16) 0.0019(15)
C55 0.046(2) 0.0227(18) 0.0247(18) 0.0025(14) -0.0021(16) -0.0001(16)
C59 0.0334(19) 0.034(2) 0.0174(16) 0.0059(14) 0.0015(14) -0.0052(15)
C61 0.037(2) 0.039(2) 0.0196(17) 0.0007(15) -0.0053(15) 0.0005(17)
C64 0.039(2) 0.036(2) 0.0216(18) 0.0087(15) -0.0024(16) 0.0016(17)
C65 0.059(3) 0.0247(19) 0.036(2) 0.0058(17) -0.008(2) -0.0157(18)
C67 0.044(2) 0.0254(19) 0.038(2) 0.0059(16) 0.0028(18) -0.0046(17)
Cl6 0.0395(5) 0.0424(6) 0.0300(5) -0.0002(4) 0.0081(4) 0.0000(4)

loop_
_atom_type_symbol
_atom_type_description
_atom_type_scat_dispersion_real
_atom_type_scat_dispersion_imag
_atom_type_scat_source
C C 0.0033 0.0016 'International Tables Vol C Tables 4.2.6.8 and 6.1.1.4'
H H 0.0000 0.0000 'International Tables Vol C Tables 4.2.6.8 and 6.1.1.4'
Cl Cl 0.1484 0.1585 'International Tables Vol C Tables 4.2.6.8 and 6.1.1.4'
Dy Dy -0.1892 4.4098 'International Tables Vol C Tables 4.2.6.8 and 6.1.1.4'
N N 0.0061 0.0033 'International Tables Vol C Tables 4.2.6.8 and 6.1.1.4'
O O 0.0106 0.0060 'International Tables Vol C Tables 4.2.6.8 and 6.1.1.4'

loop_
_geom_angle_atom_site_label_1
_geom_angle_atom_site_label_2
_geom_angle_atom_site_label_3
_geom_angle
_geom_angle_site_symmetry_1
_geom_angle_site_symmetry_3
_geom_angle_publ_flag
Cl7 Dy1 Cl8 87.52(3) . . ?
Cl7 Dy1 Cl6 90.23(3) . . ?
Cl8 Dy1 Cl6 159.42(3) . . ?
O2 Dy1 Cl7 150.15(6) . . ?
O2 Dy1 Cl8 89.25(7) . . ?
O2 Dy1 O4 80.27(8) . . ?
O2 Dy1 O3 65.42(8) . . ?
O2 Dy1 O5 128.80(9) . . ?
O2 Dy1 Cl6 82.58(6) . . ?
O4 Dy1 Cl7 128.38(6) . . ?
O4 Dy1 Cl8 81.50(7) . . ?
O4 Dy1 O3 140.44(8) . . ?
O4 Dy1 O5 64.77(8) . . ?
O4 Dy1 Cl6 115.37(7) . . ?
O3 Dy1 Cl7 84.84(6) . . ?
O3 Dy1 Cl8 79.06(6) . . ?
O3 Dy1 Cl6 80.37(6) . . ?
O5 Dy1 Cl7 77.75(6) . . ?
O5 Dy1 Cl8 118.96(7) . . ?
O5 Dy1 O3 153.88(8) . . ?
O5 Dy1 Cl6 80.39(6) . . ?
C4 O2 Dy1 122.2(2) . . ?
C22 O4 Dy1 118.09(19) . . ?
C8 O11 C40 116.4(3) . . ?
C68 O3 Dy1 114.3(2) . . ?
C68 O3 C49 118.0(3) . . ?
C49 O3 Dy1 127.7(2) . . ?
O3 C68 C4 112.6(3) . . ?
C23 C68 O3 126.2(3) . . ?
C23 C68 C4 121.2(3) . . ?
C36 O5 Dy1 113.0(2) . . ?
C36 O5 C65 117.0(3) . . ?
C65 O5 Dy1 128.0(2) . . ?
C25 N10 C13 125.5(3) . . ?
C15 N9 C2 126.6(3) . . ?
C8 C2 N9 117.9(3) . . ?
C42 C2 N9 121.5(3) . . ?
C42 C2 C8 120.6(3) . . ?
O2 C4 C68 119.8(3) . . ?
O2 C4 C17 122.6(3) . . ?
C68 C4 C17 117.6(3) . . ?
C2 C8 O11 115.4(3) . . ?
C10 C8 O11 124.4(3) . . ?
C10 C8 C2 120.2(3) . . ?
C8 C10 C44 119.3(3) . . ?
C30 C13 N10 122.6(3) . . ?
C40 C13 N10 118.3(3) . . ?
C40 C13 C30 119.1(3) . . ?
N9 C15 C17 122.2(3) . . ?
C4 C17 C59 120.2(3) . . ?
C15 C17 C4 120.1(3) . . ?
C15 C17 C59 119.6(3) . . ?
C59 C19 C23 120.7(3) . . ?
O4 C22 C36 119.7(3) . . ?
O4 C22 C48 123.5(3) . . ?
C48 C22 C36 116.8(3) . . ?
C68 C23 C19 120.2(3) . . ?
N10 C25 C48 124.2(3) . . ?
C52 C30 C13 119.5(3) . . ?
O5 C36 C22 111.4(3) . . ?
C53 C36 O5 126.2(3) . . ?
C53 C36 C22 122.4(3) . . ?
C13 C40 O11 118.1(3) . . ?
C13 C40 C55 120.8(3) . . ?
C55 C40 O11 121.1(3) . . ?
C2 C42 C46 119.3(4) . . ?
C46 C44 C10 120.3(3) . . ?
C44 C46 C42 120.3(4) . . ?
C22 C48 C64 119.9(3) . . ?
C25 C48 C22 121.4(3) . . ?
C25 C48 C64 118.7(3) . . ?
C30 C52 C67 121.2(3) . . ?
C36 C53 C61 119.9(3) . . ?
C67 C55 C40 120.0(3) . . ?
C19 C59 C17 120.0(3) . . ?
C64 C61 C53 120.1(3) . . ?
C61 C64 C48 120.9(3) . . ?
C55 C67 C52 119.2(4) . . ?

loop_
_geom_bond_atom_site_label_1
_geom_bond_atom_site_label_2
_geom_bond_distance
_geom_bond_site_symmetry_2
_geom_bond_publ_flag
Dy1 Cl7 2.6207(9) . ?
Dy1 Cl8 2.6383(10) . ?
Dy1 O2 2.272(2) . ?
Dy1 O4 2.314(2) . ?
Dy1 O3 2.528(2) . ?
Dy1 O5 2.500(3) . ?
Dy1 Cl6 2.6633(10) . ?
O2 C4 1.305(4) . ?
O4 C22 1.302(4) . ?
O11 C8 1.394(4) . ?
O11 C40 1.395(4) . ?
O3 C68 1.386(4) . ?
O3 C49 1.429(4) . ?
C68 C4 1.417(5) . ?
C68 C23 1.373(5) . ?
O5 C36 1.388(4) . ?
O5 C65 1.439(4) . ?
N10 C13 1.418(4) . ?
N10 C25 1.296(4) . ?
N9 C2 1.425(4) . ?
N9 C15 1.301(4) . ?
C2 C8 1.391(5) . ?
C2 C42 1.378(5) . ?
C4 C17 1.417(4) . ?
C8 C10 1.384(5) . ?
C10 C44 1.398(5) . ?
C13 C30 1.394(5) . ?
C13 C40 1.385(5) . ?
C15 C17 1.415(5) . ?
C17 C59 1.420(5) . ?
C19 C23 1.403(5) . ?
C19 C59 1.360(5) . ?
C22 C36 1.426(5) . ?
C22 C48 1.415(5) . ?
C25 C48 1.412(5) . ?
C30 C52 1.377(5) . ?
C36 C53 1.362(5) . ?
C40 C55 1.386(5) . ?
C42 C46 1.396(5) . ?
C44 C46 1.376(6) . ?
C48 C64 1.427(5) . ?
C52 C67 1.389(5) . ?
C53 C61 1.410(5) . ?
C55 C67 1.377(5) . ?
C61 C64 1.356(5) . ?
